data_7237425
loop_
_publ_author_name
'Mulay, Sandip V.'
'Bogoslavky, Benny'
'Galanti, Idan'
'Galun, Ehud'
'Gidron, Ori'

_publ_section_title
;
 Bifuran-imide: a stable furan building unit for organic electronics
;
_journal_issue 44
_journal_name_full 'Journal of Materials Chemistry C'
_journal_page_first 11951
_journal_paper_doi 10.1039/C8TC02908C
_journal_volume 6
_journal_year 2018
_chemical_formula_moiety 'C10 H6 O6'
_chemical_formula_sum 'C10 H6 O6'
_chemical_formula_weight 222.15
_chemical_name_common '2,2*-Bifuran-3,3*-dicarboxylic acid'
_space_group_IT_number 15
_space_group_name_Hall '-C 2yc'
_space_group_name_H-M_alt 'C 1 2/c 1'
_symmetry_cell_setting monoclinic
_symmetry_space_group_name_Hall '-C 2yc'
_symmetry_space_group_name_H-M 'C 1 2/c 1'
_atom_sites_solution_hydrogens geom
_atom_sites_solution_primary direct
_atom_sites_solution_secondary difmap
_audit_creation_method SHELXL-97
_audit_update_record
;
2018-04-25 deposited with the CCDC.
2018-08-09 downloaded from the CCDC.
;
_cell_angle_alpha 90.00
_cell_angle_beta 94.474(4)
_cell_angle_gamma 90.00
_cell_formula_units_Z 4
_cell_length_a 13.226(4)
_cell_length_b 6.747(2)
_cell_length_c 10.358(3)
_cell_measurement_reflns_used 2657
_cell_measurement_temperature 296(1)
_cell_measurement_theta_max 27.727
_cell_measurement_theta_min 3.090
_cell_volume 921.5(5)
_computing_cell_refinement 'Bruker SMART'
_computing_data_collection 'Bruker SMART'
_computing_data_reduction 'Bruker SAINT'
_computing_molecular_graphics 'Bruker SHELXTL'
_computing_publication_material 'Bruker SHELXTL'
_computing_structure_refinement 'SHELXL-97 (Sheldrick, 1997)'
_computing_structure_solution 'SHELXS-97 (Sheldrick, 1990)'
_diffrn_ambient_temperature 296(1)
_diffrn_measured_fraction_theta_full 0.975
_diffrn_measured_fraction_theta_max 0.975
_diffrn_measurement_device_type 'CCD area detector'
_diffrn_measurement_method 'phi and omega scans'
_diffrn_radiation_monochromator graphite
_diffrn_radiation_source 'fine-focus sealed tube'
_diffrn_radiation_type MoK\a
_diffrn_radiation_wavelength 0.71073
_diffrn_reflns_av_R_equivalents 0.0233
_diffrn_reflns_av_sigmaI/netI 0.0183
_diffrn_reflns_limit_h_max 16
_diffrn_reflns_limit_h_min -16
_diffrn_reflns_limit_k_max 8
_diffrn_reflns_limit_k_min -8
_diffrn_reflns_limit_l_max 13
_diffrn_reflns_limit_l_min -13
_diffrn_reflns_number 4546
_diffrn_reflns_theta_full 26.98
_diffrn_reflns_theta_max 26.98
_diffrn_reflns_theta_min 3.09
_exptl_absorpt_coefficient_mu 0.136
_exptl_absorpt_correction_T_max 0.9799
_exptl_absorpt_correction_T_min 0.9400
_exptl_absorpt_correction_type multi-scan
_exptl_absorpt_process_details 'Bruker SADABS V2.05'
_exptl_crystal_colour colorless
_exptl_crystal_density_diffrn 1.601
_exptl_crystal_density_method 'not measured'
_exptl_crystal_description Prizem
_exptl_crystal_F_000 456
_exptl_crystal_size_max 0.46
_exptl_crystal_size_mid 0.33
_exptl_crystal_size_min 0.15
_refine_diff_density_max 0.259
_refine_diff_density_min -0.222
_refine_diff_density_rms 0.060
_refine_ls_extinction_coef 0.009(3)
_refine_ls_extinction_expression Fc^*^=kFc[1+0.001xFc^2^\l^3^/sin(2\q)]^-1/4^
_refine_ls_extinction_method SHELXL
_refine_ls_goodness_of_fit_ref 1.181
_refine_ls_hydrogen_treatment refall
_refine_ls_matrix_type full
_refine_ls_number_parameters 86
_refine_ls_number_reflns 986
_refine_ls_number_restraints 0
_refine_ls_restrained_S_all 1.181
_refine_ls_R_factor_all 0.0510
_refine_ls_R_factor_gt 0.0493
_refine_ls_shift/su_max 0.000
_refine_ls_shift/su_mean 0.000
_refine_ls_structure_factor_coef Fsqd
_refine_ls_weighting_details 'calc w=1/[\s^2^(Fo^2^)+(0.0580P)^2^+0.4816P] where P=(Fo^2^+2Fc^2^)/3'
_refine_ls_weighting_scheme calc
_refine_ls_wR_factor_gt 0.1216
_refine_ls_wR_factor_ref 0.1230
_reflns_number_gt 938
_reflns_number_total 986
_reflns_threshold_expression >2sigma(I)
_cod_data_source_file c8tc02908c3.cif
_cod_data_source_block S66-2
_cod_depositor_comments
;
The following automatic conversions were performed:

data item '_symmetry_cell_setting' value 'Monoclinic' was changed to
'monoclinic' in accordance with the
/home/saulius/struct/COD-crude-data/automatic-downloads/DataCite-retrospective/RSC/depositions/lib/dictionaries/cif_core.dic
dictionary named 'cif_core.dic' version 2.4.2 last updated on
2011-04-26.

Automatic conversion script
Id: cif_fix_values 6909 2019-04-08 15:41:33Z antanas 
;
_cod_original_cell_volume 921.5(4)
_cod_original_sg_symbol_H-M C2/c
_cod_database_code 7237425

loop_
_symmetry_equiv_pos_as_xyz
'x, y, z'
'-x, y, -z+1/2'
'x+1/2, y+1/2, z'
'-x+1/2, y+1/2, -z+1/2'
'-x, -y, -z'
'x, -y, z-1/2'
'-x+1/2, -y+1/2, -z'
'x+1/2, -y+1/2, z-1/2'

loop_
_atom_site_label
_atom_site_type_symbol
_atom_site_fract_x
_atom_site_fract_y
_atom_site_fract_z
_atom_site_U_iso_or_equiv
_atom_site_adp_type
_atom_site_occupancy
_atom_site_symmetry_multiplicity
_atom_site_calc_flag
C1 C 0.95410(12) 0.5577(2) 0.28406(14) 0.0373(4) Uani 1 1 d
C2 C 0.90979(11) 0.4247(2) 0.36141(14) 0.0366(4) Uani 1 1 d
C3 C 0.81676(13) 0.5118(3) 0.39368(16) 0.0448(4) Uani 1 1 d
H3 H 0.7683(16) 0.450(3) 0.4473(19) 0.053(5) Uiso 1 1 d
C4 C 0.81148(15) 0.6887(3) 0.33694(19) 0.0522(5) Uani 1 1 d
H4 H 0.7647(18) 0.789(4) 0.336(2) 0.063(6) Uiso 1 1 d
C5 C 0.94881(12) 0.2344(2) 0.41278(14) 0.0367(4) Uani 1 1 d
O1 O 0.89492(10) 0.72259(18) 0.26864(12) 0.0503(4) Uani 1 1 d
O2 O 1.04163(9) 0.1911(2) 0.39242(13) 0.0516(4) Uani 1 1 d
H2O H 1.061(2) 0.068(5) 0.435(3) 0.095(9) Uiso 1 1 d
O3 O 0.89468(9) 0.12817(19) 0.47476(13) 0.0542(4) Uani 1 1 d

loop_
_atom_site_aniso_label
_atom_site_aniso_U_11
_atom_site_aniso_U_22
_atom_site_aniso_U_33
_atom_site_aniso_U_23
_atom_site_aniso_U_13
_atom_site_aniso_U_12
C1 0.0411(9) 0.0337(8) 0.0376(8) -0.0022(6) 0.0054(6) 0.0035(6)
C2 0.0365(8) 0.0389(8) 0.0352(7) -0.0027(6) 0.0073(6) 0.0012(6)
C3 0.0395(9) 0.0495(10) 0.0467(9) -0.0026(7) 0.0108(7) 0.0056(7)
C4 0.0470(10) 0.0518(10) 0.0588(10) 0.0008(8) 0.0111(8) 0.0168(8)
C5 0.0363(8) 0.0385(8) 0.0361(7) 0.0003(6) 0.0085(6) -0.0002(6)
O1 0.0564(8) 0.0407(7) 0.0552(7) 0.0064(5) 0.0139(6) 0.0128(5)
O2 0.0385(7) 0.0500(7) 0.0683(8) 0.0189(6) 0.0170(6) 0.0077(5)
O3 0.0449(7) 0.0517(8) 0.0688(8) 0.0205(6) 0.0227(6) 0.0066(6)

loop_
_atom_type_symbol
_atom_type_description
_atom_type_scat_dispersion_real
_atom_type_scat_dispersion_imag
_atom_type_scat_source
C C 0.0033 0.0016 'International Tables Vol C Tables 4.2.6.8 and 6.1.1.4'
H H 0.0000 0.0000 'International Tables Vol C Tables 4.2.6.8 and 6.1.1.4'
O O 0.0106 0.0060 'International Tables Vol C Tables 4.2.6.8 and 6.1.1.4'

loop_
_geom_angle_atom_site_label_1
_geom_angle_atom_site_label_2
_geom_angle_atom_site_label_3
_geom_angle
_geom_angle_site_symmetry_3
O1 C1 C2 109.66(14) .
O1 C1 C1 115.97(10) 2_755
C2 C1 C1 134.35(11) 2_755
C1 C2 C3 106.52(14) .
C1 C2 C5 129.25(14) .
C3 C2 C5 124.09(15) .
C4 C3 C2 106.41(16) .
C4 C3 H3 128.6(13) .
C2 C3 H3 125.0(13) .
C3 C4 O1 111.11(15) .
C3 C4 H4 132.9(14) .
O1 C4 H4 116.0(14) .
O3 C5 O2 123.48(15) .
O3 C5 C2 119.79(15) .
O2 C5 C2 116.69(14) .
C1 O1 C4 106.29(13) .
C5 O2 H2O 109.8(18) .

loop_
_geom_bond_atom_site_label_1
_geom_bond_atom_site_label_2
_geom_bond_distance
_geom_bond_site_symmetry_2
C1 O1 1.362(2) .
C1 C2 1.365(2) .
C1 C1 1.451(3) 2_755
C2 C3 1.427(2) .
C2 C5 1.468(2) .
C3 C4 1.330(3) .
C3 H3 0.97(2) .
C4 O1 1.376(2) .
C4 H4 0.92(2) .
C5 O3 1.2289(19) .
C5 O2 1.295(2) .
O2 H2O 0.97(3) .

loop_
_geom_hbond_atom_site_label_D
_geom_hbond_atom_site_label_H
_geom_hbond_atom_site_label_A
_geom_hbond_distance_DH
_geom_hbond_distance_HA
_geom_hbond_distance_DA
_geom_hbond_angle_DHA
_geom_hbond_site_symmetry_A
O2 H2O O3 0.97(3) 1.70(3) 2.6574(18) 172(3) 5_756
